data_7057531
loop_
_publ_author_name
'Purkait, Suranjana'
'Chakraborty, Prateeti'
'Frontera, Antonio'
'Bauz\'a, Antonio'
'Zangrando, Ennio'
'Das, Debasis'

_publ_section_title
;
 Zinc(ii) complexes with uncommon aminal and hemiaminal ether derivatives:
 synthesis, structure, phosphatase activity and theoretical
 rationalization of ligand and complex formation
;
_journal_issue 15
_journal_name_full 'New Journal of Chemistry'
_journal_page_first 12998
_journal_paper_doi 10.1039/C8NJ01853G
_journal_volume 42
_journal_year 2018
_chemical_formula_moiety 'C16 H18 Br N4 O2 Zn, Br3 H2 O Zn, 2(H2 O)'
_chemical_formula_sum 'C16 H24 Br4 N4 O4 Zn2'
_chemical_formula_weight 786.77
_space_group_crystal_system triclinic
_space_group_IT_number 2
_space_group_name_Hall '-P 1'
_space_group_name_H-M_alt 'P -1'
_symmetry_space_group_name_Hall '-P 1'
_symmetry_space_group_name_H-M 'P -1'
_atom_sites_solution_hydrogens mixed
_audit_block_doi 10.5517/ccdc.csd.cc1zdycp
_audit_creation_method SHELXL-2014/7
_audit_update_record
;
2018-03-14 deposited with the CCDC.
2018-06-19 downloaded from the CCDC.
;
_cell_angle_alpha 67.354(4)
_cell_angle_beta 78.378(4)
_cell_angle_gamma 88.647(5)
_cell_formula_units_Z 2
_cell_length_a 7.150(3)
_cell_length_b 13.665(5)
_cell_length_c 14.519(5)
_cell_measurement_reflns_used 1194
_cell_measurement_temperature 296(2)
_cell_measurement_theta_max 24.46
_cell_measurement_theta_min 2.06
_cell_volume 1280.1(8)
_computing_cell_refinement 'BRUKER SMART'
_computing_data_collection 'BRUKER SMART'
_computing_data_reduction 'BRUKER SAINT'
_computing_molecular_graphics 'Ortep3 for Windows (Farrugia,1997)'
_computing_publication_material 'Wingx 2013.03 (Farrugia, 1999)'
_computing_structure_refinement 'SHELXL-2014/7 (Sheldrick, 2014)'
_computing_structure_solution 'SHELX97 (Sheldrick, 2008)'
_diffrn_ambient_temperature 296(2)
_diffrn_measured_fraction_theta_full 0.962
_diffrn_measured_fraction_theta_max 0.946
_diffrn_measurement_device_type 'BRUKER SMART APEX CCD DIFFRACTOMETER'
_diffrn_measurement_method 'OMEGA-PHI SCAN'
_diffrn_radiation_monochromator graphite
_diffrn_radiation_source 'fine-focus sealed tube'
_diffrn_radiation_type MoK\a
_diffrn_radiation_wavelength 0.71073
_diffrn_reflns_av_R_equivalents 0.0576
_diffrn_reflns_av_unetI/netI 0.0971
_diffrn_reflns_Laue_measured_fraction_full 0.962
_diffrn_reflns_Laue_measured_fraction_max 0.946
_diffrn_reflns_limit_h_max 8
_diffrn_reflns_limit_h_min -8
_diffrn_reflns_limit_k_max 16
_diffrn_reflns_limit_k_min -16
_diffrn_reflns_limit_l_max 17
_diffrn_reflns_limit_l_min 0
_diffrn_reflns_number 4535
_diffrn_reflns_point_group_measured_fraction_full 0.962
_diffrn_reflns_point_group_measured_fraction_max 0.946
_diffrn_reflns_theta_full 25.242
_diffrn_reflns_theta_max 25.537
_diffrn_reflns_theta_min 1.554
_exptl_absorpt_coefficient_mu 8.144
_exptl_absorpt_correction_T_max 0.187
_exptl_absorpt_correction_T_min 0.102
_exptl_absorpt_correction_type multi-scan
_exptl_absorpt_process_details 'BRUKER SADABS'
_exptl_crystal_density_diffrn 2.041
_exptl_crystal_description block
_exptl_crystal_F_000 760
_exptl_crystal_size_max 0.35
_exptl_crystal_size_mid 0.35
_exptl_crystal_size_min 0.28
_refine_diff_density_max 1.630
_refine_diff_density_min -1.515
_refine_diff_density_rms 0.289
_refine_ls_extinction_method none
_refine_ls_goodness_of_fit_ref 1.072
_refine_ls_hydrogen_treatment constr
_refine_ls_matrix_type full
_refine_ls_number_parameters 271
_refine_ls_number_reflns 4535
_refine_ls_number_restraints 0
_refine_ls_restrained_S_all 1.072
_refine_ls_R_factor_all 0.1448
_refine_ls_R_factor_gt 0.0880
_refine_ls_shift/su_max 0.000
_refine_ls_shift/su_mean 0.000
_refine_ls_structure_factor_coef Fsqd
_refine_ls_weighting_details 'w=1/[\s^2^(Fo^2^)+(0.1968P)^2^+5.6222P] where P=(Fo^2^+2Fc^2^)/3'
_refine_ls_weighting_scheme calc
_refine_ls_wR_factor_gt 0.2610
_refine_ls_wR_factor_ref 0.3391
_reflns_Friedel_coverage 0.000
_reflns_number_gt 2585
_reflns_number_total 4535
_reflns_threshold_expression 'I > 2\s(I)'
_cod_data_source_file c8nj01853g2.cif
_cod_data_source_block 2
_cod_depositor_comments
;
The following automatic conversions were performed:

'_exptl_absorpt_correction_type' value 'MULTI-SCAN' changed to
'multi-scan' according to
/home/data/users/saulius/crontab/automatic-downloads/rss-feeds/RSC/lib/dictionaries/cif_core.dic
dictionary named 'cif_core.dic' version 2.4.2 from 2011-04-26.

Automatic conversion script
Id: cif_fix_values 4973 2017-02-22 13:04:09Z antanas 

 Adding full bibliography for 7057530--7057532.cif.
;
_cod_original_cell_volume 1280.2(8)
_cod_database_code 7057531
_shelx_shelxl_version_number 2014/7
_shelx_space_group_comment
;
The symmetry employed for this shelxl refinement is uniquely defined
by the following loop, which should always be used as a source of
symmetry information in preference to the above space-group names.
They are only intended as comments.
;

loop_
_space_group_symop_operation_xyz
'x, y, z'
'-x, -y, -z'

loop_
_atom_site_label
_atom_site_type_symbol
_atom_site_fract_x
_atom_site_fract_y
_atom_site_fract_z
_atom_site_U_iso_or_equiv
_atom_site_adp_type
_atom_site_occupancy
_atom_site_site_symmetry_order
_atom_site_calc_flag
_atom_site_refinement_flags_posn
_atom_site_refinement_flags_adp
Zn1 Zn 0.8598(2) 0.70012(15) 0.63570(16) 0.0471(6) Uani 1 1 d . .
Br1 Br 0.5754(2) 0.71609(15) 0.57354(16) 0.0612(6) Uani 1 1 d . .
N1 N 1.0129(16) 0.8350(11) 0.6208(11) 0.048(3) Uani 1 1 d . .
N2 N 0.7703(17) 0.7044(11) 0.7909(12) 0.055(4) Uani 1 1 d . .
N3 N 0.9584(18) 0.5610(11) 0.7263(12) 0.059(4) Uani 1 1 d . .
N4 N 1.0573(16) 0.6558(11) 0.5241(11) 0.045(3) Uani 1 1 d . .
O1 O 0.6352(16) 0.8626(10) 0.7501(12) 0.073(4) Uani 1 1 d . .
C1 C 1.151(2) 0.8887(11) 0.5385(12) 0.043(4) Uani 1 1 d . .
H1 H 1.1810 0.8657 0.4851 0.051 Uiso 1 1 calc R U
C2 C 1.247(2) 0.9780(13) 0.5333(15) 0.054(4) Uani 1 1 d . .
H2 H 1.3385 1.0157 0.4754 0.065 Uiso 1 1 calc R U
C3 C 1.209(2) 1.0116(15) 0.6117(16) 0.061(5) Uani 1 1 d . .
H3 H 1.2773 1.0695 0.6099 0.073 Uiso 1 1 calc R U
C4 C 1.067(2) 0.9572(13) 0.6926(14) 0.055(4) Uani 1 1 d . .
H4 H 1.0331 0.9792 0.7467 0.066 Uiso 1 1 calc R U
C5 C 0.973(2) 0.8701(13) 0.6945(12) 0.043(4) Uani 1 1 d . .
C6 C 0.804(2) 0.8118(13) 0.7818(13) 0.051(4) Uani 1 1 d . .
H6 H 0.8189 0.8144 0.8465 0.061 Uiso 1 1 calc R U
C7 C 0.477(3) 0.7852(15) 0.8038(18) 0.078(6) Uani 1 1 d . .
H7A H 0.3940 0.7861 0.7582 0.094 Uiso 1 1 calc R U
H7B H 0.4020 0.8006 0.8598 0.094 Uiso 1 1 calc R U
C8 C 0.561(2) 0.6779(15) 0.8439(15) 0.064(5) Uani 1 1 d . .
H8A H 0.5034 0.6268 0.8249 0.077 Uiso 1 1 calc R U
H8B H 0.5458 0.6502 0.9175 0.077 Uiso 1 1 calc R U
C9 C 0.892(3) 0.6293(15) 0.8523(15) 0.062(5) Uani 1 1 d . .
H9A H 0.8402 0.6127 0.9240 0.074 Uiso 1 1 calc R U
H9B H 1.0193 0.6630 0.8357 0.074 Uiso 1 1 calc R U
C10 C 0.908(3) 0.5290(14) 0.8346(13) 0.056(4) Uani 1 1 d . .
H10A H 1.0049 0.4867 0.8668 0.067 Uiso 1 1 calc R U
H10B H 0.7864 0.4874 0.8621 0.067 Uiso 1 1 calc R U
C11 C 1.081(2) 0.5159(13) 0.6781(14) 0.051(4) Uani 1 1 d . .
H11A H 1.1338 0.4535 0.7141 0.062 Uiso 1 1 calc R U
C12 C 1.134(2) 0.5645(12) 0.5660(12) 0.042(4) Uani 1 1 d . .
C13 C 1.251(2) 0.5107(14) 0.5158(14) 0.050(4) Uani 1 1 d . .
H13 H 1.2968 0.4452 0.5500 0.060 Uiso 1 1 calc R U
C14 C 1.295(2) 0.5635(16) 0.4074(19) 0.072(6) Uani 1 1 d . .
H14 H 1.3790 0.5339 0.3688 0.086 Uiso 1 1 calc R U
C15 C 1.217(3) 0.6568(16) 0.3593(16) 0.063(5) Uani 1 1 d . .
H15 H 1.2420 0.6899 0.2885 0.075 Uiso 1 1 calc R U
C16 C 1.098(2) 0.7007(17) 0.4210(19) 0.068(6) Uani 1 1 d . .
H16 H 1.0443 0.7643 0.3891 0.082 Uiso 1 1 calc R U
Zn2 Zn 0.2435(3) 0.23696(16) 0.89785(16) 0.0528(6) Uani 1 1 d . .
Br2 Br -0.0668(3) 0.2147(2) 0.9990(2) 0.0897(8) Uani 1 1 d . .
Br3 Br 0.2343(3) 0.2003(2) 0.75097(19) 0.0794(7) Uani 1 1 d . .
Br4 Br 0.4135(3) 0.39864(16) 0.85907(17) 0.0692(6) Uani 1 1 d . .
O1W O 0.3945(18) 0.1297(10) 0.9853(10) 0.069(3) Uani 1 1 d . .
H11 H 0.4994 0.1138 0.9592 0.104 Uiso 1 1 d R U
H12 H 0.3549 0.0658 1.0238 0.104 Uiso 1 1 d R U
O2W O 0.6478(19) 1.0825(11) 0.7131(12) 0.081(4) Uani 1 1 d . .
H21 H 0.6455 1.0206 0.7079 0.121 Uiso 1 1 d R U
H22 H 0.5429 1.1085 0.7006 0.121 Uiso 1 1 d R U
O3W O 0.7352(19) 0.0746(12) 0.8915(13) 0.090(5) Uani 1 1 d . .
H31 H 0.7086 0.0788 0.8369 0.135 Uiso 1 1 d R U
H32 H 0.7856 0.1116 0.9195 0.135 Uiso 1 1 d R U

loop_
_atom_site_aniso_label
_atom_site_aniso_U_11
_atom_site_aniso_U_22
_atom_site_aniso_U_33
_atom_site_aniso_U_23
_atom_site_aniso_U_13
_atom_site_aniso_U_12
Zn1 0.0332(9) 0.0514(11) 0.0710(14) -0.0404(10) -0.0085(8) 0.0067(7)
Br1 0.0395(9) 0.0709(13) 0.0911(15) -0.0473(11) -0.0217(9) 0.0116(8)
N1 0.027(6) 0.064(9) 0.066(9) -0.039(8) -0.008(6) 0.007(6)
N2 0.034(7) 0.062(9) 0.086(11) -0.051(8) -0.001(7) 0.003(6)
N3 0.036(7) 0.058(9) 0.091(12) -0.036(9) -0.013(7) 0.003(6)
N4 0.029(6) 0.064(9) 0.062(9) -0.049(8) -0.001(6) 0.004(6)
O1 0.039(6) 0.068(8) 0.121(12) -0.060(8) 0.008(7) 0.002(6)
C1 0.039(8) 0.030(8) 0.052(10) -0.014(7) 0.002(7) 0.004(6)
C2 0.033(8) 0.053(10) 0.073(12) -0.018(9) -0.017(8) 0.004(7)
C3 0.043(9) 0.065(11) 0.104(15) -0.056(11) -0.032(10) 0.010(8)
C4 0.048(9) 0.048(10) 0.075(13) -0.032(9) -0.009(9) 0.005(8)
C5 0.039(8) 0.056(10) 0.050(10) -0.036(8) -0.011(7) 0.009(7)
C6 0.038(8) 0.061(11) 0.058(11) -0.037(9) 0.005(7) 0.001(7)
C7 0.056(11) 0.054(12) 0.102(17) -0.021(11) 0.015(11) -0.001(9)
C8 0.048(10) 0.072(13) 0.075(13) -0.044(11) 0.019(9) -0.018(9)
C9 0.054(10) 0.080(13) 0.067(12) -0.043(11) -0.018(9) 0.014(9)
C10 0.059(10) 0.057(11) 0.050(11) -0.024(9) -0.004(8) 0.004(8)
C11 0.045(9) 0.053(10) 0.081(13) -0.045(10) -0.033(9) 0.022(7)
C12 0.034(7) 0.052(9) 0.050(10) -0.029(8) -0.014(7) 0.009(7)
C13 0.034(8) 0.053(10) 0.062(11) -0.026(9) -0.004(7) -0.001(7)
C14 0.032(8) 0.078(14) 0.13(2) -0.073(14) -0.002(10) 0.003(8)
C15 0.058(11) 0.073(13) 0.067(12) -0.046(11) 0.005(9) 0.003(9)
C16 0.042(9) 0.078(13) 0.113(18) -0.074(13) -0.005(10) 0.003(9)
Zn2 0.0396(10) 0.0613(13) 0.0699(14) -0.0408(11) -0.0080(9) 0.0076(8)
Br2 0.0478(11) 0.135(2) 0.1039(18) -0.0787(17) 0.0125(11) -0.0122(11)
Br3 0.0664(13) 0.1120(18) 0.0974(17) -0.0788(15) -0.0247(11) 0.0239(12)
Br4 0.0588(11) 0.0708(13) 0.0867(15) -0.0415(11) -0.0104(10) -0.0094(9)
O1W 0.067(8) 0.064(8) 0.069(9) -0.019(7) -0.011(7) 0.008(6)
O2W 0.062(8) 0.087(10) 0.112(12) -0.066(9) -0.007(8) 0.018(7)
O3W 0.068(9) 0.081(10) 0.133(13) -0.045(10) -0.038(9) 0.005(7)

loop_
_atom_type_symbol
_atom_type_description
_atom_type_scat_dispersion_real
_atom_type_scat_dispersion_imag
_atom_type_scat_source
C C 0.0033 0.0016 'International Tables Vol C Tables 4.2.6.8 and 6.1.1.4'
H H 0.0000 0.0000 'International Tables Vol C Tables 4.2.6.8 and 6.1.1.4'
N N 0.0061 0.0033 'International Tables Vol C Tables 4.2.6.8 and 6.1.1.4'
O O 0.0106 0.0060 'International Tables Vol C Tables 4.2.6.8 and 6.1.1.4'
Zn Zn 0.2839 1.4301 'International Tables Vol C Tables 4.2.6.8 and 6.1.1.4'
Br Br -0.2901 2.4595 'International Tables Vol C Tables 4.2.6.8 and 6.1.1.4'

loop_
_geom_angle_atom_site_label_1
_geom_angle_atom_site_label_2
_geom_angle_atom_site_label_3
_geom_angle
N3 Zn1 N1 113.2(5)
N3 Zn1 N4 77.6(6)
N1 Zn1 N4 98.7(5)
N3 Zn1 N2 77.9(6)
N1 Zn1 N2 77.4(5)
N4 Zn1 N2 151.3(5)
N3 Zn1 Br1 125.8(4)
N1 Zn1 Br1 120.3(4)
N4 Zn1 Br1 101.5(3)
N2 Zn1 Br1 105.0(3)
C5 N1 C1 118.2(14)
C5 N1 Zn1 118.6(11)
C1 N1 Zn1 123.1(11)
C6 N2 C9 112.5(14)
C6 N2 C8 103.7(12)
C9 N2 C8 110.4(15)
C6 N2 Zn1 108.2(11)
C9 N2 Zn1 104.3(10)
C8 N2 Zn1 118.0(11)
C11 N3 C10 125.5(16)
C11 N3 Zn1 115.4(13)
C10 N3 Zn1 118.6(11)
C12 N4 C16 116.0(14)
C12 N4 Zn1 113.0(11)
C16 N4 Zn1 130.7(12)
C7 O1 C6 106.8(14)
N1 C1 C2 120.2(16)
N1 C1 H1 119.9
C2 C1 H1 119.9
C3 C2 C1 121.1(17)
C3 C2 H2 119.5
C1 C2 H2 119.5
C4 C3 C2 117.3(16)
C4 C3 H3 121.3
C2 C3 H3 121.3
C3 C4 C5 119.9(17)
C3 C4 H4 120.1
C5 C4 H4 120.1
N1 C5 C4 123.2(16)
N1 C5 C6 116.0(13)
C4 C5 C6 120.7(15)
N2 C6 O1 102.8(13)
N2 C6 C5 111.9(13)
O1 C6 C5 106.0(14)
N2 C6 H6 111.9
O1 C6 H6 111.9
C5 C6 H6 111.9
O1 C7 C8 106.7(14)
O1 C7 H7A 110.4
C8 C7 H7A 110.4
O1 C7 H7B 110.4
C8 C7 H7B 110.4
H7A C7 H7B 108.6
C7 C8 N2 101.9(14)
C7 C8 H8A 111.4
N2 C8 H8A 111.4
C7 C8 H8B 111.4
N2 C8 H8B 111.4
H8A C8 H8B 109.3
N2 C9 C10 112.8(15)
N2 C9 H9A 109.0
C10 C9 H9A 109.0
N2 C9 H9B 109.0
C10 C9 H9B 109.0
H9A C9 H9B 107.8
N3 C10 C9 105.5(15)
N3 C10 H10A 110.6
C9 C10 H10A 110.6
N3 C10 H10B 110.6
C9 C10 H10B 110.6
H10A C10 H10B 108.8
N3 C11 C12 119.4(15)
N3 C11 H11A 120.3
C12 C11 H11A 120.3
N4 C12 C13 127.0(15)
N4 C12 C11 114.6(13)
C13 C12 C11 118.4(15)
C12 C13 C14 114.7(16)
C12 C13 H13 122.7
C14 C13 H13 122.7
C15 C14 C13 121.2(17)
C15 C14 H14 119.4
C13 C14 H14 119.4
C14 C15 C16 117(2)
C14 C15 H15 121.3
C16 C15 H15 121.3
N4 C16 C15 124(2)
N4 C16 H16 118.1
C15 C16 H16 118.1
O1W Zn2 Br2 105.3(4)
O1W Zn2 Br4 102.8(4)
Br2 Zn2 Br4 115.51(11)
O1W Zn2 Br3 109.4(4)
Br2 Zn2 Br3 109.86(11)
Br4 Zn2 Br3 113.29(12)
Zn2 O1W H11 120.0
Zn2 O1W H12 125.1
H11 O1W H12 95.1
H21 O2W H22 105.5
H31 O3W H32 142.4

loop_
_geom_bond_atom_site_label_1
_geom_bond_atom_site_label_2
_geom_bond_distance
Zn1 N3 2.057(14)
Zn1 N1 2.082(13)
Zn1 N4 2.186(12)
Zn1 N2 2.238(15)
Zn1 Br1 2.359(2)
N1 C5 1.312(19)
N1 C1 1.350(19)
N2 C6 1.44(2)
N2 C9 1.48(2)
N2 C8 1.519(19)
N3 C11 1.30(2)
N3 C10 1.43(2)
N4 C12 1.32(2)
N4 C16 1.35(3)
O1 C7 1.44(2)
O1 C6 1.45(2)
C1 C2 1.38(2)
C1 H1 0.9300
C2 C3 1.36(3)
C2 H2 0.9300
C3 C4 1.36(3)
C3 H3 0.9300
C4 C5 1.37(2)
C4 H4 0.9300
C5 C6 1.53(2)
C6 H6 0.9800
C7 C8 1.52(3)
C7 H7A 0.9700
C7 H7B 0.9700
C8 H8A 0.9700
C8 H8B 0.9700
C9 C10 1.49(2)
C9 H9A 0.9700
C9 H9B 0.9700
C10 H10A 0.9700
C10 H10B 0.9700
C11 C12 1.47(2)
C11 H11A 0.9300
C12 C13 1.38(2)
C13 C14 1.43(3)
C13 H13 0.9300
C14 C15 1.36(3)
C14 H14 0.9300
C15 C16 1.40(2)
C15 H15 0.9300
C16 H16 0.9300
Zn2 O1W 1.993(12)
Zn2 Br2 2.355(3)
Zn2 Br4 2.360(3)
Zn2 Br3 2.384(3)
O1W H11 0.8334
O1W H12 0.8522
O2W H21 0.8784
O2W H22 0.8459
O3W H31 0.8334
O3W H32 0.8812
